data_7239417
loop_
_publ_author_name
'Busschaert, Nathalie'
'Jaramillo-Garcia, Javier'
'Light, Mark E.'
'Herniman, Julie'
'Langley, G. John'
'Gale, Philip A.'

_publ_section_title
;
 An anion-binding fluorinated alcohol isophthalamide isostere
;
_journal_issue 11
_journal_name_full 'RSC Advances'
_journal_page_first 5389
_journal_paper_doi 10.1039/C3RA45956J
_journal_volume 4
_journal_year 2014
_chemical_formula_moiety 'C12 H6 F12 O2, C16 H36 N, Cl'
_chemical_formula_sum 'C28 H42 Cl F12 N O2'
_chemical_formula_weight 688.08
_space_group_IT_number 2
_space_group_name_Hall '-P 1'
_space_group_name_H-M_alt 'P -1'
_symmetry_cell_setting triclinic
_symmetry_space_group_name_Hall '-P 1'
_symmetry_space_group_name_H-M 'P -1'
_atom_sites_solution_hydrogens geom
_atom_sites_solution_primary direct
_atom_sites_solution_secondary difmap
_audit_creation_method SHELXL-97
_cell_angle_alpha 111.01(4)
_cell_angle_beta 102.34(7)
_cell_angle_gamma 101.96(5)
_cell_formula_units_Z 2
_cell_length_a 10.867(9)
_cell_length_b 12.175(8)
_cell_length_c 14.662(12)
_cell_measurement_reflns_used 4492
_cell_measurement_temperature 100(2)
_cell_measurement_theta_max 31.2
_cell_measurement_theta_min 2.8
_cell_volume 1681(3)
_computing_cell_refinement
;
CrystalClear-SM Expert 2.0 r7 (Rigaku, 2011)
;
_computing_data_collection
;
CrystalClear-SM Expert 2.0 r7 (Rigaku, 2011)
;
_computing_data_reduction
;
CrystalClear-SM Expert 2.0 r7 (Rigaku, 2011)
;
_computing_publication_material 'WINGX (Farrugia, 1998)'
_computing_structure_refinement 'SHELXL-97 (Sheldrick, 2008)'
_computing_structure_solution 'SHELXS-97 (Sheldrick, 1997)'
_diffrn_ambient_temperature 100(2)
_diffrn_detector 'CCD plate'
_diffrn_detector_area_resol_mean 28.5714
_diffrn_detector_type 'Rigaku HG Saturn724+ (2x2 bin mode)'
_diffrn_measured_fraction_theta_full 0.993
_diffrn_measured_fraction_theta_max 0.993
_diffrn_measurement_device 'four-circle \k diffractometer'
_diffrn_measurement_device_type 'Rigaku AFC12 (Right)'
_diffrn_measurement_method 'profile data from \w-scans'
_diffrn_measurement_specimen_support 'MiTeGen micromount'
_diffrn_radiation_collimation 'Confocal mirrors, VHF Varimax '
_diffrn_radiation_type MoK\a
_diffrn_radiation_wavelength 0.71075
_diffrn_reflns_av_R_equivalents 0.0474
_diffrn_reflns_av_sigmaI/netI 0.0711
_diffrn_reflns_limit_h_max 11
_diffrn_reflns_limit_h_min -12
_diffrn_reflns_limit_k_max 14
_diffrn_reflns_limit_k_min -14
_diffrn_reflns_limit_l_max 16
_diffrn_reflns_limit_l_min -17
_diffrn_reflns_number 12684
_diffrn_reflns_theta_full 25.02
_diffrn_reflns_theta_max 25.02
_diffrn_reflns_theta_min 2.92
_diffrn_source 'Rotating Anode'
_diffrn_source_current 55.0
_diffrn_source_power 2.475
_diffrn_source_voltage 45.0
_exptl_absorpt_coefficient_mu 0.206
_exptl_absorpt_correction_T_max 0.9837
_exptl_absorpt_correction_T_min 0.9278
_exptl_absorpt_correction_type multi-scan
_exptl_absorpt_process_details
;
Jacobson, R. (1998). REQAB. Private communication to the 
Rigaku Corporation, Tokyo, Japan.
;
_exptl_crystal_colour colourless
_exptl_crystal_density_diffrn 1.359
_exptl_crystal_density_method 'not measured'
_exptl_crystal_description block
_exptl_crystal_F_000 716
_exptl_crystal_size_max 0.37
_exptl_crystal_size_mid 0.11
_exptl_crystal_size_min 0.08
_refine_diff_density_max 0.296
_refine_diff_density_min -0.280
_refine_diff_density_rms 0.053
_refine_ls_extinction_method none
_refine_ls_goodness_of_fit_ref 0.933
_refine_ls_hydrogen_treatment mixed
_refine_ls_matrix_type full
_refine_ls_number_parameters 405
_refine_ls_number_reflns 5895
_refine_ls_number_restraints 0
_refine_ls_restrained_S_all 0.933
_refine_ls_R_factor_all 0.0553
_refine_ls_R_factor_gt 0.0420
_refine_ls_shift/su_max 0.006
_refine_ls_shift/su_mean 0.000
_refine_ls_structure_factor_coef Fsqd
_refine_ls_weighting_details 'calc w=1/[\s^2^(Fo^2^)+(0.0426P)^2^+0.0000P] where P=(Fo^2^+2Fc^2^)/3'
_refine_ls_weighting_scheme calc
_refine_ls_wR_factor_gt 0.0931
_refine_ls_wR_factor_ref 0.0989
_reflns_number_gt 4279
_reflns_number_total 5895
_reflns_threshold_expression >2\s(I)
_cod_data_source_file c3ra45956j.txt
_cod_data_source_block 2012nb113
_cod_depositor_comments
;
The following automatic conversions were performed:

data item '_symmetry_cell_setting' value 'Triclinic' was changed to
'triclinic' in accordance with the
/home/saulius/struct/COD-crude-data/automatic-downloads/DataCite-retrospective/RSC/depositions/lib/dictionaries/cif_core.dic
dictionary named 'cif_core.dic' version 2.4.2 last updated on
2011-04-26.

Automatic conversion script
Id: cif_fix_values 6909 2019-04-08 15:41:33Z antanas 
;
_cod_original_cell_volume 1681(2)
_cod_database_code 7239417

loop_
_symmetry_equiv_pos_as_xyz
'x, y, z'
'-x, -y, -z'

loop_
_atom_site_label
_atom_site_type_symbol
_atom_site_fract_x
_atom_site_fract_y
_atom_site_fract_z
_atom_site_U_iso_or_equiv
_atom_site_adp_type
_atom_site_occupancy
_atom_site_symmetry_multiplicity
_atom_site_calc_flag
_atom_site_refinement_flags
H100 H 0.719(2) 0.162(2) -0.177(2) 0.070(9) Uiso 1 1 d .
H101 H 1.225(2) 0.647(2) 0.326(2) 0.068(9) Uiso 1 1 d .
C13 C 0.59986(18) 1.00836(16) 0.29298(16) 0.0251(5) Uani 1 1 d .
H13A H 0.6073 0.9765 0.3466 0.030 Uiso 1 1 calc R
H13B H 0.5046 0.9823 0.2541 0.030 Uiso 1 1 calc R
C14 C 0.6702(2) 0.94674(17) 0.21932(16) 0.0280(5) Uani 1 1 d .
H14A H 0.7652 0.9689 0.2573 0.034 Uiso 1 1 calc R
H14B H 0.6638 0.9772 0.1648 0.034 Uiso 1 1 calc R
C15 C 0.6078(2) 0.80581(18) 0.17015(17) 0.0326(5) Uani 1 1 d .
H15A H 0.6188 0.7757 0.2249 0.039 Uiso 1 1 calc R
H15B H 0.5116 0.7848 0.1365 0.039 Uiso 1 1 calc R
C16 C 0.6690(2) 0.7392(2) 0.09050(18) 0.0405(6) Uani 1 1 d .
H16A H 0.6260 0.6496 0.0618 0.061 Uiso 1 1 calc R
H16B H 0.7640 0.7584 0.1236 0.061 Uiso 1 1 calc R
H16C H 0.6563 0.7668 0.0351 0.061 Uiso 1 1 calc R
C17 C 0.63169(19) 1.20056(17) 0.26483(15) 0.0253(5) Uani 1 1 d .
H17A H 0.6944 1.1808 0.2261 0.030 Uiso 1 1 calc R
H17B H 0.5409 1.1561 0.2157 0.030 Uiso 1 1 calc R
C18 C 0.65195(19) 1.33924(17) 0.30404(16) 0.0259(5) Uani 1 1 d .
H18A H 0.5832 1.3595 0.3360 0.031 Uiso 1 1 calc R
H18B H 0.7397 1.3854 0.3573 0.031 Uiso 1 1 calc R
C19 C 0.6436(2) 1.37845(19) 0.21589(18) 0.0363(6) Uani 1 1 d .
H19A H 0.5553 1.3326 0.1634 0.044 Uiso 1 1 calc R
H19B H 0.7110 1.3560 0.1832 0.044 Uiso 1 1 calc R
C20 C 0.6659(2) 1.51775(19) 0.25183(19) 0.0411(6) Uani 1 1 d .
H20A H 0.6594 1.5386 0.1927 0.062 Uiso 1 1 calc R
H20B H 0.7541 1.5635 0.3027 0.062 Uiso 1 1 calc R
H20C H 0.5984 1.5402 0.2831 0.062 Uiso 1 1 calc R
C21 C 0.79752(17) 1.19771(18) 0.40881(15) 0.0237(5) Uani 1 1 d .
H21A H 0.8490 1.1832 0.3599 0.028 Uiso 1 1 calc R
H21B H 0.8225 1.2883 0.4491 0.028 Uiso 1 1 calc R
C22 C 0.83851(18) 1.14024(18) 0.48228(15) 0.0250(5) Uani 1 1 d .
H22A H 0.8231 1.0509 0.4426 0.030 Uiso 1 1 calc R
H22B H 0.7837 1.1489 0.5289 0.030 Uiso 1 1 calc R
C23 C 0.98574(18) 1.20399(19) 0.54617(16) 0.0285(5) Uani 1 1 d .
H23A H 1.0406 1.1895 0.4998 0.034 Uiso 1 1 calc R
H23B H 1.0023 1.2944 0.5810 0.034 Uiso 1 1 calc R
C24 C 1.0266(2) 1.15514(19) 0.62675(16) 0.0333(5) Uani 1 1 d .
H24A H 1.1209 1.1969 0.6657 0.050 Uiso 1 1 calc R
H24B H 1.0111 1.0658 0.5924 0.050 Uiso 1 1 calc R
H24C H 0.9740 1.1713 0.6739 0.050 Uiso 1 1 calc R
C25 C 0.57047(18) 1.19394(18) 0.42036(15) 0.0245(5) Uani 1 1 d .
H25A H 0.5811 1.1557 0.4697 0.029 Uiso 1 1 calc R
H25B H 0.6091 1.2847 0.4604 0.029 Uiso 1 1 calc R
C26 C 0.42205(18) 1.16349(19) 0.36773(16) 0.0277(5) Uani 1 1 d .
H26A H 0.3798 1.0726 0.3356 0.033 Uiso 1 1 calc R
H26B H 0.4100 1.1929 0.3126 0.033 Uiso 1 1 calc R
C27 C 0.3542(2) 1.22460(19) 0.44509(17) 0.0325(5) Uani 1 1 d .
H27A H 0.4016 1.3146 0.4809 0.039 Uiso 1 1 calc R
H27B H 0.2623 1.2133 0.4069 0.039 Uiso 1 1 calc R
C28 C 0.3507(2) 1.1731(2) 0.52443(19) 0.0453(7) Uani 1 1 d .
H28A H 0.3072 1.2164 0.5716 0.068 Uiso 1 1 calc R
H28B H 0.4414 1.1850 0.5634 0.068 Uiso 1 1 calc R
H28C H 0.3012 1.0846 0.4898 0.068 Uiso 1 1 calc R
N1 N 0.65008(15) 1.15003(14) 0.34669(12) 0.0214(4) Uani 1 1 d .
Cl1 Cl 0.30946(5) 0.79802(5) 0.30285(4) 0.03147(16) Uani 1 1 d .
C1 C 0.97858(18) 0.31296(17) 0.11678(15) 0.0225(5) Uani 1 1 d .
H1 H 1.0095 0.2506 0.1292 0.027 Uiso 1 1 calc R
C2 C 0.87599(18) 0.27978(17) 0.02637(15) 0.0216(5) Uani 1 1 d .
C3 C 0.83214(18) 0.37189(18) 0.00782(16) 0.0249(5) Uani 1 1 d .
H3 H 0.7625 0.3508 -0.0531 0.030 Uiso 1 1 calc R
C4 C 0.89114(19) 0.49531(18) 0.07919(16) 0.0271(5) Uani 1 1 d .
H4 H 0.8621 0.5581 0.0658 0.033 Uiso 1 1 calc R
C5 C 0.99203(19) 0.52783(18) 0.16987(16) 0.0253(5) Uani 1 1 d .
H5 H 1.0302 0.6120 0.2182 0.030 Uiso 1 1 calc R
C6 C 1.03663(18) 0.43685(17) 0.18940(15) 0.0209(5) Uani 1 1 d .
C7 C 0.81278(18) 0.14321(17) -0.05355(15) 0.0225(5) Uani 1 1 d .
C8 C 0.9185(2) 0.09597(18) -0.09787(16) 0.0293(5) Uani 1 1 d .
C9 C 0.7499(2) 0.06278(18) -0.00394(16) 0.0267(5) Uani 1 1 d .
C10 C 1.14803(18) 0.47210(17) 0.28974(15) 0.0222(5) Uani 1 1 d .
C11 C 1.2699(2) 0.43495(19) 0.26582(17) 0.0306(5) Uani 1 1 d .
C12 C 1.0952(2) 0.41050(18) 0.35542(16) 0.0270(5) Uani 1 1 d .
O1 O 0.70404(13) 0.12352(13) -0.13501(11) 0.0277(4) Uani 1 1 d .
O2 O 1.19135(13) 0.59800(12) 0.35685(11) 0.0263(4) Uani 1 1 d .
F1 F 0.96463(11) 0.16519(11) -0.14490(9) 0.0372(3) Uani 1 1 d .
F2 F 0.87039(12) -0.02222(11) -0.16939(10) 0.0454(4) Uani 1 1 d .
F3 F 1.02442(11) 0.10345(10) -0.02645(9) 0.0325(3) Uani 1 1 d .
F4 F 0.69479(11) -0.05759(10) -0.07090(9) 0.0363(3) Uani 1 1 d .
F5 F 0.83682(11) 0.06653(10) 0.07867(9) 0.0296(3) Uani 1 1 d .
F6 F 0.65240(11) 0.10164(10) 0.02734(9) 0.0320(3) Uani 1 1 d .
F7 F 1.31138(12) 0.48552(12) 0.20601(10) 0.0419(3) Uani 1 1 d .
F8 F 1.24608(11) 0.31174(11) 0.21669(10) 0.0416(4) Uani 1 1 d .
F9 F 1.37344(11) 0.47496(11) 0.35210(10) 0.0421(3) Uani 1 1 d .
F10 F 1.05473(12) 0.28539(10) 0.30860(9) 0.0370(3) Uani 1 1 d .
F11 F 0.99026(11) 0.44453(11) 0.37619(10) 0.0377(3) Uani 1 1 d .
F12 F 1.18623(11) 0.44389(10) 0.44673(9) 0.0364(3) Uani 1 1 d .

loop_
_atom_site_aniso_label
_atom_site_aniso_U_11
_atom_site_aniso_U_22
_atom_site_aniso_U_33
_atom_site_aniso_U_23
_atom_site_aniso_U_13
_atom_site_aniso_U_12
C13 0.0198(10) 0.0198(11) 0.0281(13) 0.0082(9) 0.0029(9) -0.0007(9)
C14 0.0268(11) 0.0264(12) 0.0274(13) 0.0107(10) 0.0074(10) 0.0038(9)
C15 0.0280(12) 0.0248(12) 0.0400(15) 0.0113(10) 0.0079(10) 0.0058(9)
C16 0.0487(15) 0.0295(13) 0.0412(15) 0.0111(11) 0.0151(12) 0.0137(11)
C17 0.0267(11) 0.0268(12) 0.0218(12) 0.0133(9) 0.0058(9) 0.0036(9)
C18 0.0244(11) 0.0259(12) 0.0270(13) 0.0118(10) 0.0081(9) 0.0062(9)
C19 0.0440(14) 0.0341(13) 0.0380(15) 0.0216(11) 0.0141(11) 0.0137(11)
C20 0.0430(14) 0.0352(14) 0.0555(17) 0.0273(12) 0.0204(13) 0.0128(11)
C21 0.0186(10) 0.0236(11) 0.0233(12) 0.0079(9) 0.0037(9) 0.0024(8)
C22 0.0226(11) 0.0249(11) 0.0246(12) 0.0093(9) 0.0057(9) 0.0058(9)
C23 0.0235(11) 0.0326(12) 0.0275(13) 0.0129(10) 0.0055(10) 0.0077(9)
C24 0.0295(12) 0.0364(13) 0.0301(13) 0.0120(10) 0.0045(10) 0.0112(10)
C25 0.0245(11) 0.0263(12) 0.0216(12) 0.0095(9) 0.0079(9) 0.0063(9)
C26 0.0210(11) 0.0307(12) 0.0271(13) 0.0120(10) 0.0042(9) 0.0038(9)
C27 0.0235(11) 0.0326(13) 0.0395(14) 0.0154(11) 0.0067(10) 0.0078(10)
C28 0.0350(13) 0.0685(18) 0.0477(17) 0.0351(14) 0.0186(12) 0.0214(13)
N1 0.0209(9) 0.0204(9) 0.0198(10) 0.0082(7) 0.0048(7) 0.0023(7)
Cl1 0.0299(3) 0.0321(3) 0.0287(3) 0.0165(3) 0.0049(2) 0.0000(2)
C1 0.0197(10) 0.0222(11) 0.0244(12) 0.0099(9) 0.0062(9) 0.0048(9)
C2 0.0199(10) 0.0236(11) 0.0203(12) 0.0082(9) 0.0074(9) 0.0052(9)
C3 0.0214(11) 0.0291(12) 0.0222(12) 0.0125(10) 0.0030(9) 0.0049(9)
C4 0.0269(11) 0.0256(12) 0.0326(13) 0.0154(10) 0.0091(10) 0.0100(9)
C5 0.0252(11) 0.0203(11) 0.0275(13) 0.0077(9) 0.0088(9) 0.0050(9)
C6 0.0176(10) 0.0238(11) 0.0197(11) 0.0079(9) 0.0074(9) 0.0042(8)
C7 0.0208(10) 0.0240(11) 0.0163(11) 0.0067(9) 0.0016(9) 0.0016(9)
C8 0.0300(12) 0.0249(12) 0.0256(13) 0.0080(10) 0.0061(10) 0.0016(10)
C9 0.0258(12) 0.0244(12) 0.0218(12) 0.0058(10) 0.0030(10) 0.0038(9)
C10 0.0212(11) 0.0194(11) 0.0204(12) 0.0066(9) 0.0039(9) 0.0014(8)
C11 0.0258(12) 0.0292(13) 0.0286(13) 0.0091(10) 0.0027(10) 0.0038(10)
C12 0.0267(12) 0.0229(12) 0.0231(13) 0.0077(9) 0.0010(10) 0.0021(9)
O1 0.0227(8) 0.0315(9) 0.0212(9) 0.0113(7) 0.0005(6) -0.0009(6)
O2 0.0288(8) 0.0201(8) 0.0215(8) 0.0053(6) 0.0058(6) -0.0010(6)
F1 0.0343(7) 0.0521(8) 0.0350(8) 0.0256(7) 0.0178(6) 0.0126(6)
F2 0.0414(8) 0.0332(8) 0.0376(8) -0.0066(6) 0.0131(6) 0.0021(6)
F3 0.0314(7) 0.0335(7) 0.0318(7) 0.0124(6) 0.0082(6) 0.0130(5)
F4 0.0443(7) 0.0225(7) 0.0283(7) 0.0069(6) 0.0058(6) -0.0042(6)
F5 0.0307(7) 0.0296(7) 0.0255(7) 0.0144(5) 0.0031(5) 0.0040(5)
F6 0.0278(7) 0.0394(7) 0.0332(8) 0.0187(6) 0.0137(6) 0.0090(6)
F7 0.0351(7) 0.0547(9) 0.0429(9) 0.0236(7) 0.0208(6) 0.0137(6)
F8 0.0314(7) 0.0338(8) 0.0471(9) 0.0051(6) 0.0058(6) 0.0136(6)
F9 0.0246(7) 0.0527(9) 0.0352(8) 0.0122(6) -0.0021(6) 0.0076(6)
F10 0.0478(8) 0.0206(7) 0.0309(8) 0.0111(6) 0.0019(6) -0.0020(6)
F11 0.0327(7) 0.0437(8) 0.0452(9) 0.0250(7) 0.0194(6) 0.0097(6)
F12 0.0388(7) 0.0363(7) 0.0240(7) 0.0139(6) -0.0015(6) 0.0010(6)

loop_
_atom_type_symbol
_atom_type_description
_atom_type_scat_dispersion_real
_atom_type_scat_dispersion_imag
_atom_type_scat_source
C C 0.0033 0.0016 'International Tables Vol C Tables 4.2.6.8 and 6.1.1.4'
H H 0.0000 0.0000 'International Tables Vol C Tables 4.2.6.8 and 6.1.1.4'
N N 0.0061 0.0033 'International Tables Vol C Tables 4.2.6.8 and 6.1.1.4'
O O 0.0106 0.0060 'International Tables Vol C Tables 4.2.6.8 and 6.1.1.4'
F F 0.0171 0.0103 'International Tables Vol C Tables 4.2.6.8 and 6.1.1.4'
Cl Cl 0.1484 0.1585 'International Tables Vol C Tables 4.2.6.8 and 6.1.1.4'

loop_
_geom_angle_atom_site_label_1
_geom_angle_atom_site_label_2
_geom_angle_atom_site_label_3
_geom_angle
C14 C13 N1 116.42(16)
C14 C13 H13A 108.2
N1 C13 H13A 108.2
C14 C13 H13B 108.2
N1 C13 H13B 108.2
H13A C13 H13B 107.3
C13 C14 C15 110.47(17)
C13 C14 H14A 109.6
C15 C14 H14A 109.6
C13 C14 H14B 109.6
C15 C14 H14B 109.6
H14A C14 H14B 108.1
C16 C15 C14 112.86(18)
C16 C15 H15A 109.0
C14 C15 H15A 109.0
C16 C15 H15B 109.0
C14 C15 H15B 109.0
H15A C15 H15B 107.8
C15 C16 H16A 109.5
C15 C16 H16B 109.5
H16A C16 H16B 109.5
C15 C16 H16C 109.5
H16A C16 H16C 109.5
H16B C16 H16C 109.5
C18 C17 N1 116.14(17)
C18 C17 H17A 108.3
N1 C17 H17A 108.3
C18 C17 H17B 108.3
N1 C17 H17B 108.3
H17A C17 H17B 107.4
C19 C18 C17 110.39(18)
C19 C18 H18A 109.6
C17 C18 H18A 109.6
C19 C18 H18B 109.6
C17 C18 H18B 109.6
H18A C18 H18B 108.1
C18 C19 C20 112.4(2)
C18 C19 H19A 109.1
C20 C19 H19A 109.1
C18 C19 H19B 109.1
C20 C19 H19B 109.1
H19A C19 H19B 107.9
C19 C20 H20A 109.5
C19 C20 H20B 109.5
H20A C20 H20B 109.5
C19 C20 H20C 109.5
H20A C20 H20C 109.5
H20B C20 H20C 109.5
C22 C21 N1 115.86(16)
C22 C21 H21A 108.3
N1 C21 H21A 108.3
C22 C21 H21B 108.3
N1 C21 H21B 108.3
H21A C21 H21B 107.4
C21 C22 C23 110.45(16)
C21 C22 H22A 109.6
C23 C22 H22A 109.6
C21 C22 H22B 109.6
C23 C22 H22B 109.6
H22A C22 H22B 108.1
C24 C23 C22 111.45(17)
C24 C23 H23A 109.3
C22 C23 H23A 109.3
C24 C23 H23B 109.3
C22 C23 H23B 109.3
H23A C23 H23B 108.0
C23 C24 H24A 109.5
C23 C24 H24B 109.5
H24A C24 H24B 109.5
C23 C24 H24C 109.5
H24A C24 H24C 109.5
H24B C24 H24C 109.5
C26 C25 N1 114.95(18)
C26 C25 H25A 108.5
N1 C25 H25A 108.5
C26 C25 H25B 108.5
N1 C25 H25B 108.5
H25A C25 H25B 107.5
C25 C26 C27 111.30(19)
C25 C26 H26A 109.4
C27 C26 H26A 109.4
C25 C26 H26B 109.4
C27 C26 H26B 109.4
H26A C26 H26B 108.0
C28 C27 C26 113.59(19)
C28 C27 H27A 108.8
C26 C27 H27A 108.8
C28 C27 H27B 108.8
C26 C27 H27B 108.8
H27A C27 H27B 107.7
C27 C28 H28A 109.5
C27 C28 H28B 109.5
H28A C28 H28B 109.5
C27 C28 H28C 109.5
H28A C28 H28C 109.5
H28B C28 H28C 109.5
C17 N1 C21 108.37(15)
C17 N1 C13 108.70(16)
C21 N1 C13 111.29(16)
C17 N1 C25 111.03(15)
C21 N1 C25 108.94(16)
C13 N1 C25 108.52(15)
C2 C1 C6 121.20(19)
C2 C1 H1 119.4
C6 C1 H1 119.4
C3 C2 C1 119.18(18)
C3 C2 C7 119.84(18)
C1 C2 C7 120.97(18)
C2 C3 C4 119.68(19)
C2 C3 H3 120.2
C4 C3 H3 120.2
C5 C4 C3 120.99(19)
C5 C4 H4 119.5
C3 C4 H4 119.5
C6 C5 C4 119.92(19)
C6 C5 H5 120.0
C4 C5 H5 120.0
C5 C6 C1 119.02(18)
C5 C6 C10 120.22(17)
C1 C6 C10 120.76(18)
O1 C7 C2 114.13(17)
O1 C7 C8 108.87(17)
C2 C7 C8 109.65(16)
O1 C7 C9 101.92(16)
C2 C7 C9 110.21(18)
C8 C7 C9 111.90(17)
F3 C8 F2 106.96(18)
F3 C8 F1 106.47(16)
F2 C8 F1 106.41(19)
F3 C8 C7 113.99(18)
F2 C8 C7 113.22(17)
F1 C8 C7 109.31(17)
F5 C9 F6 107.24(17)
F5 C9 F4 106.72(17)
F6 C9 F4 106.89(16)
F5 C9 C7 113.48(17)
F6 C9 C7 110.04(17)
F4 C9 C7 112.13(18)
O2 C10 C6 114.20(17)
O2 C10 C12 102.19(17)
C6 C10 C12 110.02(16)
O2 C10 C11 108.27(16)
C6 C10 C11 110.89(17)
C12 C10 C11 110.96(17)
F7 C11 F8 106.96(19)
F7 C11 F9 106.97(17)
F8 C11 F9 106.17(17)
F7 C11 C10 110.15(17)
F8 C11 C10 114.06(17)
F9 C11 C10 112.13(19)
F12 C12 F11 106.70(18)
F12 C12 F10 106.67(16)
F11 C12 F10 106.92(17)
F12 C12 C10 112.55(17)
F11 C12 C10 110.18(16)
F10 C12 C10 113.43(18)
C7 O1 H100 117.3(16)
C10 O2 H101 111.7(16)

loop_
_geom_bond_atom_site_label_1
_geom_bond_atom_site_label_2
_geom_bond_distance
C13 C14 1.524(3)
C13 N1 1.532(3)
C13 H13A 0.9900
C13 H13B 0.9900
C14 C15 1.532(3)
C14 H14A 0.9900
C14 H14B 0.9900
C15 C16 1.530(3)
C15 H15A 0.9900
C15 H15B 0.9900
C16 H16A 0.9800
C16 H16B 0.9800
C16 H16C 0.9800
C17 C18 1.525(3)
C17 N1 1.529(2)
C17 H17A 0.9900
C17 H17B 0.9900
C18 C19 1.522(3)
C18 H18A 0.9900
C18 H18B 0.9900
C19 C20 1.532(3)
C19 H19A 0.9900
C19 H19B 0.9900
C20 H20A 0.9800
C20 H20B 0.9800
C20 H20C 0.9800
C21 C22 1.521(3)
C21 N1 1.532(3)
C21 H21A 0.9900
C21 H21B 0.9900
C22 C23 1.537(3)
C22 H22A 0.9900
C22 H22B 0.9900
C23 C24 1.528(3)
C23 H23A 0.9900
C23 H23B 0.9900
C24 H24A 0.9800
C24 H24B 0.9800
C24 H24C 0.9800
C25 C26 1.533(3)
C25 N1 1.542(3)
C25 H25A 0.9900
C25 H25B 0.9900
C26 C27 1.537(3)
C26 H26A 0.9900
C26 H26B 0.9900
C27 C28 1.510(3)
C27 H27A 0.9900
C27 H27B 0.9900
C28 H28A 0.9800
C28 H28B 0.9800
C28 H28C 0.9800
C1 C2 1.400(3)
C1 C6 1.405(3)
C1 H1 0.9500
C2 C3 1.394(3)
C2 C7 1.548(3)
C3 C4 1.397(3)
C3 H3 0.9500
C4 C5 1.395(3)
C4 H4 0.9500
C5 C6 1.391(3)
C5 H5 0.9500
C6 C10 1.544(3)
C7 O1 1.398(3)
C7 C8 1.548(3)
C7 C9 1.550(3)
C8 F3 1.343(3)
C8 F2 1.347(3)
C8 F1 1.351(2)
C9 F5 1.347(3)
C9 F6 1.348(2)
C9 F4 1.350(3)
C10 O2 1.400(3)
C10 C12 1.547(3)
C10 C11 1.554(3)
C11 F7 1.339(2)
C11 F8 1.349(3)
C11 F9 1.351(3)
C12 F12 1.346(3)
C12 F11 1.349(2)
C12 F10 1.352(2)
O1 H100 0.92(3)
O2 H101 0.93(2)

loop_
_geom_hbond_atom_site_label_D
_geom_hbond_atom_site_label_H
_geom_hbond_atom_site_label_A
_geom_hbond_distance_DH
_geom_hbond_distance_HA
_geom_hbond_distance_DA
_geom_hbond_angle_DHA
_geom_hbond_site_symmetry_A
O1 H100 Cl1 0.92(3) 2.05(3) 2.929(3) 160(2) 2_665
O2 H101 Cl1 0.92(2) 2.06(2) 2.954(2) 163(2) 1_655
